data_4024547
loop_
_publ_author_name
'C\'edric Spitz'
'Jean-Fran\,cois Lohier'
'Jana Sopkova-de Oliveira Santos'
'Vincent Reboul'
'Patrick Metzner'

_publ_contact_author_address
;     Laboratoire de Chimie Mol\'eculaire et Thio-organique, UMR CNRS 6507
      ENSICAEN - Universit\'e de Caen
      14050 Caen
      France
;
_publ_contact_author_email vincent.reboul@ensicaen.fr
_publ_contact_author_fax '332 31 45 28 65'
_publ_contact_author_name 'Reboul, Vincent'
_publ_contact_author_phone '332 31 45 28 84'
_publ_section_title
;
Fluoride Ion and Phosphines as Nucleophilic Catalysts: Synthesis of
1,4-Benzothiazepines from Cyclic Sulfenamides
;
_journal_name_full 'Journal of Organic Chemistry'
_journal_page_first 3936
_journal_page_last 3939
_journal_paper_doi 10.1021/jo900449a
_journal_volume 74
_journal_year 2009
_chemical_absolute_configuration ad
_chemical_formula_moiety 'C17 H19 N O2 S2'
_chemical_formula_sum 'C17 H19 N O2 S2'
_chemical_formula_weight 333.45
_chemical_name_systematic
;(R)-2,3-Dihydro-3-iso-propyl-2-(toluene-4-sulfonyl)
benzo[d]isothiazole  
;
_space_group_IT_number 19
_symmetry_cell_setting orthorhombic
_symmetry_space_group_name_Hall 'P 2ac 2ab'
_symmetry_space_group_name_H-M 'P 21 21 21'
_atom_sites_solution_hydrogens geom
_atom_sites_solution_primary direct
_atom_sites_solution_secondary difmap
_audit_creation_method SHELXL-97
_cell_angle_alpha 90.00
_cell_angle_beta 90.00
_cell_angle_gamma 90.00
_cell_formula_units_Z 4
_cell_length_a 8.5861(3)
_cell_length_b 11.4848(4)
_cell_length_c 16.5942(5)
_cell_measurement_reflns_used 9948
_cell_measurement_temperature 100(2)
_cell_measurement_theta_max 33.59
_cell_measurement_theta_min 2.16
_cell_volume 1636.35(9)
_computing_cell_refinement 'APEX2 software'
_computing_data_collection 'APEX2 software'
_computing_data_reduction 'APEX2 software'
_computing_molecular_graphics 'ORTEP-3 (Farrugia, 1997)'
_computing_publication_material 'SHELXL-97 (Sheldrick, 1997)'
_computing_structure_refinement 'SHELXL-97 (Sheldrick, 1997)'
_computing_structure_solution 'SHELXS-97 (Sheldrick, 1997)'
_diffrn_ambient_temperature 100(2)
_diffrn_measured_fraction_theta_full 0.998
_diffrn_measured_fraction_theta_max 0.998
_diffrn_measurement_device_type 'Bruker Nonius ApexII KAPPA CCD'
_diffrn_measurement_method '\w scans and \f scans'
_diffrn_radiation_monochromator graphite
_diffrn_radiation_source 'fine-focus sealed tube'
_diffrn_radiation_type MoK\a
_diffrn_radiation_wavelength 0.71073
_diffrn_reflns_av_R_equivalents 0.0253
_diffrn_reflns_av_sigmaI/netI 0.0136
_diffrn_reflns_limit_h_max 13
_diffrn_reflns_limit_h_min -13
_diffrn_reflns_limit_k_max 17
_diffrn_reflns_limit_k_min -16
_diffrn_reflns_limit_l_max 25
_diffrn_reflns_limit_l_min -25
_diffrn_reflns_number 56881
_diffrn_reflns_theta_full 33.59
_diffrn_reflns_theta_max 33.59
_diffrn_reflns_theta_min 2.67
_exptl_absorpt_coefficient_mu 0.331
_exptl_absorpt_correction_type none
_exptl_crystal_colour colorless
_exptl_crystal_density_diffrn 1.354
_exptl_crystal_density_method 'not measured'
_exptl_crystal_description polyhedron
_exptl_crystal_F_000 704
_exptl_crystal_size_max 0.60
_exptl_crystal_size_mid 0.55
_exptl_crystal_size_min 0.47
_refine_diff_density_max 0.335
_refine_diff_density_min -0.249
_refine_diff_density_rms 0.056
_refine_ls_abs_structure_details 'Flack H D (1983), 2802 Friedel pairs'
_refine_ls_abs_structure_Flack -0.01(3)
_refine_ls_extinction_method none
_refine_ls_goodness_of_fit_ref 1.083
_refine_ls_hydrogen_treatment refall
_refine_ls_matrix_type full
_refine_ls_number_parameters 264
_refine_ls_number_reflns 6425
_refine_ls_number_restraints 0
_refine_ls_restrained_S_all 1.083
_refine_ls_R_factor_all 0.0219
_refine_ls_R_factor_gt 0.0212
_refine_ls_shift/su_max 0.001
_refine_ls_shift/su_mean 0.000
_refine_ls_structure_factor_coef Fsqd
_refine_ls_weighting_details 'calc w=1/[\s^2^(Fo^2^)+(0.0417P)^2^+0.1124P] where P=(Fo^2^+2Fc^2^)/3'
_refine_ls_weighting_scheme calc
_refine_ls_wR_factor_gt 0.0607
_refine_ls_wR_factor_ref 0.0612
_reflns_number_gt 6286
_reflns_number_total 6425
_reflns_threshold_expression >2sigma(I)
_cod_data_source_file jo900449a_si_002.cif
_cod_data_source_block 1a
_cod_depositor_comments
;
The following automatic conversions were performed:
'_symmetry_cell_setting' value 'Orthorhombic' changed to 'orthorhombic'
according to '/home/saulius/struct/CIF-dictionaries/cif_core.dic'
dictionary named 'cif_core.dic' version 2.4.1 from 2010-06-29.

Automatic conversion script
Id: cif_fix_enum 1527 2010-12-29 10:47:43Z saulius 
;
_cod_original_sg_symbol_H-M 'P2(1)2(1)2(1) '
_cod_database_code 4024547

loop_
_symmetry_equiv_pos_as_xyz
'x, y, z'
'-x+1/2, -y, z+1/2'
'-x, y+1/2, -z+1/2'
'x+1/2, -y+1/2, -z'

loop_
_atom_site_label
_atom_site_type_symbol
_atom_site_fract_x
_atom_site_fract_y
_atom_site_fract_z
_atom_site_U_iso_or_equiv
_atom_site_adp_type
_atom_site_occupancy
_atom_site_symmetry_multiplicity
_atom_site_calc_flag
_atom_site_refinement_flags
_atom_site_disorder_assembly
_atom_site_disorder_group
S2 S 0.62063(2) 0.411811(15) 0.753511(10) 0.01576(4) Uani 1 1 d . . .
S1 S 0.85227(2) 0.437013(15) 0.876367(10) 0.01552(4) Uani 1 1 d . . .
C2 C 0.70418(8) 0.63565(6) 0.88299(4) 0.01318(11) Uani 1 1 d . . .
C7 C 0.75014(8) 0.61801(6) 0.79564(4) 0.01354(11) Uani 1 1 d . . .
C8 C 0.90259(9) 0.68139(7) 0.77300(4) 0.01655(12) Uani 1 1 d . . .
C6 C 0.73516(9) 0.54783(7) 1.01585(4) 0.01888(13) Uani 1 1 d . . .
C16 C 0.38333(9) 0.51233(7) 0.83662(4) 0.01690(12) Uani 1 1 d . . .
C1 C 0.75840(8) 0.54657(6) 0.93308(4) 0.01383(11) Uani 1 1 d . . .
C5 C 0.64886(11) 0.63948(8) 1.04834(5) 0.02179(14) Uani 1 1 d . . .
C3 C 0.61499(9) 0.72480(6) 0.91589(4) 0.01699(12) Uani 1 1 d . . .
C11 C 0.47906(9) 0.41504(6) 0.82936(4) 0.01597(12) Uani 1 1 d . . .
C4 C 0.58636(10) 0.72531(7) 0.99874(5) 0.02039(14) Uani 1 1 d . . .
C14 C 0.28078(10) 0.43356(8) 0.96150(5) 0.02157(14) Uani 1 1 d . . .
C15 C 0.28460(9) 0.52024(7) 0.90258(5) 0.01961(13) Uani 1 1 d . . .
C12 C 0.47448(10) 0.32546(7) 0.88580(6) 0.02199(14) Uani 1 1 d . . .
C10 C 0.88123(10) 0.81271(7) 0.78094(5) 0.02166(14) Uani 1 1 d . . .
C13 C 0.37437(11) 0.33534(8) 0.95146(6) 0.02542(16) Uani 1 1 d . . .
C9 C 0.95451(13) 0.65027(9) 0.68750(6) 0.02874(19) Uani 1 1 d . . .
C17 C 0.17715(13) 0.44591(10) 1.03401(6) 0.0332(2) Uani 1 1 d . . .
H17A H 0.1647 0.5269 1.0467 0.050 Uiso 1 1 calc R . .
H17B H 0.2234 0.4064 1.0790 0.050 Uiso 1 1 calc R . .
H17C H 0.0772 0.4123 1.0226 0.050 Uiso 1 1 calc R . .
N1 N 0.77368(7) 0.48926(6) 0.78702(4) 0.01395(10) Uani 1 1 d . . .
O1 O 0.67583(8) 0.29467(5) 0.74472(4) 0.02357(12) Uani 1 1 d . . .
O2 O 0.56473(8) 0.47465(6) 0.68445(3) 0.02151(11) Uani 1 1 d . . .
H5 H 0.6741(14) 0.6456(11) 0.7585(7) 0.016(3) Uiso 1 1 d . . .
H9 H 0.9830(14) 0.8484(11) 0.7668(8) 0.020(3) Uiso 1 1 d . . .
H12 H 1.0561(17) 0.6842(12) 0.6761(8) 0.029(3) Uiso 1 1 d . . .
H8 H 0.8041(18) 0.8355(13) 0.7402(9) 0.034(4) Uiso 1 1 d . . .
H11 H 0.8803(17) 0.6716(12) 0.6473(8) 0.030(3) Uiso 1 1 d . . .
H14 H 0.2196(16) 0.5896(12) 0.9073(9) 0.029(3) Uiso 1 1 d . . .
H1 H 0.7725(15) 0.4868(11) 1.0504(8) 0.020(3) Uiso 1 1 d . . .
H4 H 0.5722(18) 0.7832(13) 0.8838(10) 0.038(4) Uiso 1 1 d . . .
H16 H 0.5374(18) 0.2597(13) 0.8775(10) 0.040(4) Uiso 1 1 d . . .
H10 H 0.9709(19) 0.5628(14) 0.6839(10) 0.042(4) Uiso 1 1 d . . .
H13 H 0.3871(16) 0.5725(12) 0.7957(8) 0.026(3) Uiso 1 1 d . . .
H6 H 0.9862(14) 0.6598(10) 0.8110(8) 0.019(3) Uiso 1 1 d . . .
H7 H 0.853(2) 0.8348(15) 0.8321(11) 0.045(4) Uiso 1 1 d . . .
H15 H 0.3766(17) 0.2769(13) 0.9911(10) 0.042(4) Uiso 1 1 d . . .
H2 H 0.6259(16) 0.6464(12) 1.1048(9) 0.029(3) Uiso 1 1 d . . .
H3 H 0.5223(17) 0.7869(12) 1.0201(9) 0.037(4) Uiso 1 1 d . . .

loop_
_atom_site_aniso_label
_atom_site_aniso_U_11
_atom_site_aniso_U_22
_atom_site_aniso_U_33
_atom_site_aniso_U_23
_atom_site_aniso_U_13
_atom_site_aniso_U_12
S2 0.01708(8) 0.01617(7) 0.01403(7) -0.00414(5) -0.00009(6) -0.00124(5)
S1 0.01632(7) 0.01589(7) 0.01435(7) 0.00045(5) -0.00045(5) 0.00385(6)
C2 0.0140(3) 0.0134(3) 0.0122(2) -0.0007(2) -0.0010(2) -0.0004(2)
C7 0.0152(3) 0.0134(3) 0.0120(2) 0.0000(2) -0.0006(2) -0.0003(2)
C8 0.0164(3) 0.0180(3) 0.0153(3) 0.0021(2) -0.0001(2) -0.0024(2)
C6 0.0219(3) 0.0231(3) 0.0117(3) 0.0011(2) -0.0001(2) 0.0017(3)
C16 0.0151(3) 0.0164(3) 0.0193(3) 0.0009(2) -0.0010(2) -0.0002(2)
C1 0.0145(3) 0.0151(3) 0.0120(2) -0.0001(2) -0.0004(2) 0.0011(2)
C5 0.0244(4) 0.0272(4) 0.0138(3) -0.0036(3) 0.0022(3) 0.0014(3)
C3 0.0176(3) 0.0160(3) 0.0174(3) -0.0028(2) -0.0016(2) 0.0021(2)
C11 0.0149(3) 0.0156(3) 0.0173(3) -0.0010(2) 0.0001(2) -0.0022(2)
C4 0.0204(3) 0.0221(3) 0.0186(3) -0.0067(3) 0.0012(3) 0.0027(3)
C14 0.0194(3) 0.0218(3) 0.0236(3) 0.0007(3) 0.0053(3) -0.0029(3)
C15 0.0167(3) 0.0181(3) 0.0240(3) -0.0003(3) 0.0022(3) 0.0007(2)
C12 0.0225(3) 0.0162(3) 0.0272(4) 0.0038(3) 0.0050(3) 0.0016(3)
C10 0.0222(3) 0.0171(3) 0.0257(3) 0.0025(3) -0.0025(3) -0.0042(3)
C13 0.0265(4) 0.0209(3) 0.0289(4) 0.0076(3) 0.0074(3) 0.0006(3)
C9 0.0374(5) 0.0278(4) 0.0211(3) -0.0014(3) 0.0115(3) -0.0091(4)
C17 0.0354(5) 0.0323(5) 0.0318(4) 0.0045(4) 0.0163(4) 0.0015(4)
N1 0.0145(2) 0.0145(2) 0.0128(2) -0.00088(19) -0.00064(19) 0.0002(2)
O1 0.0265(3) 0.0168(2) 0.0274(3) -0.0088(2) 0.0026(2) 0.0005(2)
O2 0.0239(3) 0.0281(3) 0.0126(2) -0.0022(2) -0.0034(2) -0.0022(2)

loop_
_atom_type_symbol
_atom_type_description
_atom_type_scat_dispersion_real
_atom_type_scat_dispersion_imag
_atom_type_scat_source
C C 0.0033 0.0016 'International Tables Vol C Tables 4.2.6.8 and 6.1.1.4'
H H 0.0000 0.0000 'International Tables Vol C Tables 4.2.6.8 and 6.1.1.4'
N N 0.0061 0.0033 'International Tables Vol C Tables 4.2.6.8 and 6.1.1.4'
O O 0.0106 0.0060 'International Tables Vol C Tables 4.2.6.8 and 6.1.1.4'
S S 0.1246 0.1234 'International Tables Vol C Tables 4.2.6.8 and 6.1.1.4'

loop_
_geom_angle_atom_site_label_1
_geom_angle_atom_site_label_2
_geom_angle_atom_site_label_3
_geom_angle
_geom_angle_site_symmetry_1
_geom_angle_site_symmetry_3
_geom_angle_publ_flag
O1 S2 O2 120.04(4) . . ?
O1 S2 N1 105.76(4) . . ?
O2 S2 N1 105.02(4) . . ?
O1 S2 C11 108.82(4) . . ?
O2 S2 C11 109.33(4) . . ?
N1 S2 C11 107.08(3) . . ?
N1 S1 C1 91.80(3) . . ?
C3 C2 C1 119.27(6) . . ?
C3 C2 C7 128.12(6) . . ?
C1 C2 C7 112.58(6) . . ?
N1 C7 C2 104.96(5) . . ?
N1 C7 C8 109.12(6) . . ?
C2 C7 C8 112.97(6) . . ?
N1 C7 H5 111.1(7) . . ?
C2 C7 H5 113.3(7) . . ?
C8 C7 H5 105.5(7) . . ?
C10 C8 C9 110.26(7) . . ?
C10 C8 C7 110.08(7) . . ?
C9 C8 C7 111.26(7) . . ?
C10 C8 H6 106.3(7) . . ?
C9 C8 H6 108.8(8) . . ?
C7 C8 H6 110.1(7) . . ?
C1 C6 C5 117.81(7) . . ?
C1 C6 H1 122.4(8) . . ?
C5 C6 H1 119.8(8) . . ?
C15 C16 C11 118.78(7) . . ?
C15 C16 H13 121.8(8) . . ?
C11 C16 H13 119.4(8) . . ?
C6 C1 C2 122.20(7) . . ?
C6 C1 S1 126.90(6) . . ?
C2 C1 S1 110.89(5) . . ?
C4 C5 C6 120.69(7) . . ?
C4 C5 H2 116.0(8) . . ?
C6 C5 H2 123.2(8) . . ?
C2 C3 C4 119.11(7) . . ?
C2 C3 H4 121.5(9) . . ?
C4 C3 H4 119.4(9) . . ?
C12 C11 C16 121.22(7) . . ?
C12 C11 S2 119.20(6) . . ?
C16 C11 S2 119.28(6) . . ?
C5 C4 C3 120.76(7) . . ?
C5 C4 H3 121.4(9) . . ?
C3 C4 H3 117.8(9) . . ?
C13 C14 C15 118.65(8) . . ?
C13 C14 C17 120.86(8) . . ?
C15 C14 C17 120.49(8) . . ?
C16 C15 C14 121.35(7) . . ?
C16 C15 H14 117.8(8) . . ?
C14 C15 H14 120.9(8) . . ?
C11 C12 C13 118.93(7) . . ?
C11 C12 H16 118.7(10) . . ?
C13 C12 H16 122.4(10) . . ?
C8 C10 H9 106.4(7) . . ?
C8 C10 H8 106.6(9) . . ?
H9 C10 H8 108.7(11) . . ?
C8 C10 H7 112.6(11) . . ?
H9 C10 H7 109.7(13) . . ?
H8 C10 H7 112.6(14) . . ?
C12 C13 C14 120.99(8) . . ?
C12 C13 H15 118.5(10) . . ?
C14 C13 H15 120.3(10) . . ?
C8 C9 H12 110.4(8) . . ?
C8 C9 H11 113.2(8) . . ?
H12 C9 H11 111.0(12) . . ?
C8 C9 H10 109.0(10) . . ?
H12 C9 H10 105.1(13) . . ?
H11 C9 H10 107.8(13) . . ?
C14 C17 H17A 109.5 . . ?
C14 C17 H17B 109.5 . . ?
H17A C17 H17B 109.5 . . ?
C14 C17 H17C 109.5 . . ?
H17A C17 H17C 109.5 . . ?
H17B C17 H17C 109.5 . . ?
C7 N1 S2 116.61(5) . . ?
C7 N1 S1 108.17(4) . . ?
S2 N1 S1 113.79(4) . . ?

loop_
_geom_bond_atom_site_label_1
_geom_bond_atom_site_label_2
_geom_bond_distance
_geom_bond_site_symmetry_2
_geom_bond_publ_flag
S2 O1 1.4339(6) . ?
S2 O2 1.4368(6) . ?
S2 N1 1.6814(7) . ?
S2 C11 1.7502(8) . ?
S1 N1 1.7359(6) . ?
S1 C1 1.7659(7) . ?
C2 C3 1.3903(10) . ?
C2 C1 1.3979(10) . ?
C2 C7 1.5159(10) . ?
C7 N1 1.4993(9) . ?
C7 C8 1.5442(10) . ?
C7 H5 0.953(12) . ?
C8 C10 1.5249(11) . ?
C8 C9 1.5296(11) . ?
C8 H6 0.986(12) . ?
C6 C1 1.3880(10) . ?
C6 C5 1.3957(11) . ?
C6 H1 0.960(13) . ?
C16 C15 1.3874(11) . ?
C16 C11 1.3923(10) . ?
C16 H13 0.969(14) . ?
C5 C4 1.3918(12) . ?
C5 H2 0.961(14) . ?
C3 C4 1.3966(11) . ?
C3 H4 0.932(16) . ?
C11 C12 1.3917(11) . ?
C4 H3 0.964(14) . ?
C14 C13 1.3950(12) . ?
C14 C15 1.3957(12) . ?
C14 C17 1.5032(12) . ?
C15 H14 0.976(14) . ?
C12 C13 1.3924(12) . ?
C12 H16 0.939(15) . ?
C10 H9 0.993(12) . ?
C10 H8 0.982(16) . ?
C10 H7 0.919(18) . ?
C13 H15 0.940(15) . ?
C9 H12 0.974(15) . ?
C9 H11 0.954(14) . ?
C9 H10 1.017(16) . ?
C17 H17A 0.9600 . ?
C17 H17B 0.9600 . ?
C17 H17C 0.9600 . ?

loop_
_cod_related_entry_id
_cod_related_entry_database
_cod_related_entry_code
1 ChemSpider 30658954
